data_7123272
loop_
_publ_author_name
'Grant, Lauren'
'Krzystek, Jurek'
'Pinter, Balazs'
'Telser, Joshua'
'Gruetzmacher, Hansjoerg'
'Mindiola, Daniel J.'

_publ_section_title
;
 Finding a Soft Spot for Vanadium: A P-Bound OCP Ligand
;
_journal_name_full 'Chemical Communications'
_journal_paper_doi 10.1039/C9CC01500K
_journal_year 2019
_chemical_formula_moiety 'C42 H58 N2 O2 P V'
_chemical_formula_sum 'C42 H58 N2 O2 P V'
_chemical_formula_weight 704.81
_space_group_crystal_system monoclinic
_space_group_IT_number 14
_space_group_name_Hall '-P 2yn'
_space_group_name_H-M_alt 'P 1 21/n 1'
_symmetry_space_group_name_Hall '-P 2yn'
_symmetry_space_group_name_H-M 'P 1 21/n 1'
_atom_sites_solution_hydrogens geom
_atom_sites_solution_primary dual
_audit_creation_date 2017-03-29
_audit_creation_method
;
Olex2 1.2
(compiled 2016.09.09 svn.r3337 for OlexSys, GUI svn.r5227)
;
_audit_update_record
;
2019-01-12 deposited with the CCDC.    2019-04-03 downloaded from the CCDC.
;
_cell_angle_alpha 90
_cell_angle_beta 109.211(2)
_cell_angle_gamma 90
_cell_formula_units_Z 4
_cell_length_a 11.7814(6)
_cell_length_b 21.2101(10)
_cell_length_c 17.8807(8)
_cell_measurement_reflns_used 9873
_cell_measurement_temperature 100
_cell_measurement_theta_max 27.52
_cell_measurement_theta_min 3.15
_cell_volume 4219.3(4)
_computing_cell_refinement 'Bruker SAINT v8.37A'
_computing_data_collection 'Bruker APEX3 v2016.1-0'
_computing_data_reduction 'Bruker SAINT v8.37A'
_computing_publication_material 'Olex2 (Dolomanov et al., 2009)'
_computing_structure_refinement 'XL (Sheldrick, 2008)'
_computing_structure_solution 'XT (Sheldrick, 2015)'
_diffrn_ambient_temperature 100
_diffrn_measured_fraction_theta_full 0.998
_diffrn_measured_fraction_theta_max 0.996
_diffrn_measurement_device 'CMOS area detector'
_diffrn_measurement_device_type 'Bruker D8QUEST'
_diffrn_measurement_method '\w and \f scans'
_diffrn_radiation_monochromator graphite
_diffrn_radiation_type MoK\a
_diffrn_radiation_wavelength 0.71073
_diffrn_reflns_av_R_equivalents 0.0580
_diffrn_reflns_av_unetI/netI 0.0259
_diffrn_reflns_Laue_measured_fraction_full 0.998
_diffrn_reflns_Laue_measured_fraction_max 0.996
_diffrn_reflns_limit_h_max 15
_diffrn_reflns_limit_h_min -15
_diffrn_reflns_limit_k_max 27
_diffrn_reflns_limit_k_min -23
_diffrn_reflns_limit_l_max 23
_diffrn_reflns_limit_l_min -23
_diffrn_reflns_number 94671
_diffrn_reflns_point_group_measured_fraction_full 0.998
_diffrn_reflns_point_group_measured_fraction_max 0.996
_diffrn_reflns_theta_full 25.242
_diffrn_reflns_theta_max 27.565
_diffrn_reflns_theta_min 3.084
_diffrn_source 'sealed tube'
_exptl_absorpt_coefficient_mu 0.307
_exptl_absorpt_correction_T_max 0.7456
_exptl_absorpt_correction_T_min 0.6910
_exptl_absorpt_correction_type multi-scan
_exptl_absorpt_process_details 'SADABS v2014/5'
_exptl_crystal_colour green
_exptl_crystal_density_diffrn 1.110
_exptl_crystal_description prism
_exptl_crystal_F_000 1512
_exptl_crystal_size_max 0.30
_exptl_crystal_size_mid 0.25
_exptl_crystal_size_min 0.10
_refine_diff_density_max 0.402
_refine_diff_density_min -0.384
_refine_diff_density_rms 0.051
_refine_ls_extinction_method none
_refine_ls_goodness_of_fit_ref 1.025
_refine_ls_hydrogen_treatment constr
_refine_ls_matrix_type full
_refine_ls_number_parameters 447
_refine_ls_number_reflns 9712
_refine_ls_number_restraints 0
_refine_ls_restrained_S_all 1.025
_refine_ls_R_factor_all 0.0489
_refine_ls_R_factor_gt 0.0358
_refine_ls_shift/su_max 0.001
_refine_ls_shift/su_mean 0.000
_refine_ls_structure_factor_coef Fsqd
_refine_ls_weighting_details 'w=1/[\s^2^(Fo^2^)+(0.0371P)^2^+2.5452P] where P=(Fo^2^+2Fc^2^)/3'
_refine_ls_weighting_scheme calc
_refine_ls_wR_factor_gt 0.0824
_refine_ls_wR_factor_ref 0.0883
_reflns_number_gt 7997
_reflns_number_total 9712
_reflns_threshold_expression 'I > 2\s(I)'
_cod_data_source_file c9cc01500k2.cif
_cod_data_source_block 9288
_cod_database_code 7123272
_platon_squeeze_void_probe_radius 1.20

loop_
_space_group_symop_operation_xyz
'x, y, z'
'-x+1/2, y+1/2, -z+1/2'
'-x, -y, -z'
'x-1/2, -y-1/2, z-1/2'

loop_
_atom_site_label
_atom_site_type_symbol
_atom_site_fract_x
_atom_site_fract_y
_atom_site_fract_z
_atom_site_U_iso_or_equiv
_atom_site_adp_type
_atom_site_occupancy
_atom_site_site_symmetry_order
_atom_site_calc_flag
_atom_site_refinement_flags_posn
V1 V 0.50434(2) 0.76430(2) 0.40382(2) 0.00907(6) Uani 1 1 d .
P1 P 0.39026(3) 0.73608(2) 0.26676(2) 0.02028(9) Uani 1 1 d .
O1 O 0.43792(8) 0.82482(4) 0.44663(6) 0.01352(19) Uani 1 1 d .
O2 O 0.44668(12) 0.85617(6) 0.22290(7) 0.0370(3) Uani 1 1 d .
N1 N 0.52605(10) 0.67822(5) 0.44861(6) 0.0113(2) Uani 1 1 d .
N2 N 0.67970(10) 0.77698(5) 0.43580(6) 0.0105(2) Uani 1 1 d .
C1 C 0.62035(13) 0.66306(7) 0.51294(8) 0.0144(3) Uani 1 1 d .
C2 C 0.72611(13) 0.69819(7) 0.53735(8) 0.0162(3) Uani 1 1 d .
H2 H 0.7819 0.6868 0.5857 0.022 Uiso 1 1 calc R
C3 C 0.75877(12) 0.74854(6) 0.49815(8) 0.0133(3) Uani 1 1 d .
C4 C 0.43762(12) 0.62957(6) 0.41438(8) 0.0128(3) Uani 1 1 d .
C5 C 0.32525(13) 0.63051(6) 0.42535(8) 0.0144(3) Uani 1 1 d .
C6 C 0.24274(13) 0.58300(7) 0.38991(9) 0.0184(3) Uani 1 1 d .
H6 H 0.1684 0.5825 0.3975 0.024 Uiso 1 1 calc R
C7 C 0.26927(14) 0.53680(7) 0.34390(9) 0.0202(3) Uani 1 1 d .
H7 H 0.2129 0.5058 0.3204 0.027 Uiso 1 1 calc R
C8 C 0.37972(14) 0.53682(7) 0.33296(9) 0.0193(3) Uani 1 1 d .
H8 H 0.3969 0.5057 0.3016 0.026 Uiso 1 1 calc R
C9 C 0.46642(13) 0.58235(7) 0.36781(8) 0.0159(3) Uani 1 1 d .
C10 C 0.28880(13) 0.67993(7) 0.47433(9) 0.0187(3) Uani 1 1 d .
H10 H 0.3512 0.7125 0.4889 0.025 Uiso 1 1 calc R
C11 C 0.16977(15) 0.71137(8) 0.42713(12) 0.0308(4) Uani 1 1 d .
H11a H 0.1754 0.7277 0.3784 0.046 Uiso 1 1 calc GR
H11b H 0.1532 0.7452 0.4577 0.046 Uiso 1 1 calc GR
H11c H 0.1061 0.6809 0.4157 0.046 Uiso 1 1 calc GR
C12 C 0.27918(18) 0.65134(9) 0.55057(10) 0.0321(4) Uani 1 1 d .
H12a H 0.2201 0.6183 0.5376 0.048 Uiso 1 1 calc GR
H12b H 0.2557 0.6834 0.5804 0.048 Uiso 1 1 calc GR
H12c H 0.3557 0.6343 0.5816 0.048 Uiso 1 1 calc GR
C13 C 0.58717(14) 0.57800(8) 0.35453(9) 0.0227(3) Uani 1 1 d .
H13 H 0.6379 0.6128 0.3828 0.030 Uiso 1 1 calc R
C14 C 0.57302(16) 0.58322(8) 0.26660(10) 0.0274(4) Uani 1 1 d .
H14a H 0.5269 0.5481 0.2385 0.041 Uiso 1 1 calc GR
H14b H 0.6509 0.5830 0.2604 0.041 Uiso 1 1 calc GR
H14c H 0.5323 0.6218 0.2457 0.041 Uiso 1 1 calc GR
C15 C 0.65014(18) 0.51539(10) 0.38745(11) 0.0400(5) Uani 1 1 d .
H15a H 0.6571 0.5115 0.4423 0.060 Uiso 1 1 calc GR
H15b H 0.7288 0.5148 0.3824 0.060 Uiso 1 1 calc GR
H15c H 0.6037 0.4808 0.3582 0.060 Uiso 1 1 calc GR
C16 C 0.61527(15) 0.60522(7) 0.56078(9) 0.0232(3) Uani 1 1 d .
H16a H 0.5390 0.6036 0.5693 0.035 Uiso 1 1 calc GR
H16b H 0.6786 0.6070 0.6109 0.035 Uiso 1 1 calc GR
H16c H 0.6249 0.5682 0.5326 0.035 Uiso 1 1 calc GR
C17 C 0.88836(12) 0.76914(7) 0.52929(9) 0.0201(3) Uani 1 1 d .
H17a H 0.9057 0.7956 0.4908 0.030 Uiso 1 1 calc GR
H17b H 0.9396 0.7327 0.5392 0.030 Uiso 1 1 calc GR
H17c H 0.9023 0.7923 0.5776 0.030 Uiso 1 1 calc GR
C18 C 0.71792(11) 0.82630(6) 0.39328(8) 0.0125(3) Uani 1 1 d .
C19 C 0.73296(12) 0.88844(7) 0.42217(9) 0.0165(3) Uani 1 1 d .
C20 C 0.76351(15) 0.93473(8) 0.37633(10) 0.0255(3) Uani 1 1 d .
H20 H 0.7738 0.9762 0.3942 0.034 Uiso 1 1 calc R
C21 C 0.77862(16) 0.91988(8) 0.30530(11) 0.0294(4) Uani 1 1 d .
H21 H 0.7984 0.9513 0.2755 0.039 Uiso 1 1 calc R
C22 C 0.76452(14) 0.85842(8) 0.27800(9) 0.0236(3) Uani 1 1 d .
H22 H 0.7756 0.8490 0.2301 0.031 Uiso 1 1 calc R
C23 C 0.73412(12) 0.81040(7) 0.32089(8) 0.0148(3) Uani 1 1 d .
C24 C 0.72015(13) 0.90747(7) 0.50086(9) 0.0196(3) Uani 1 1 d .
H24 H 0.6991 0.8698 0.5251 0.026 Uiso 1 1 calc R
C25 C 0.61911(14) 0.95591(8) 0.48900(11) 0.0263(3) Uani 1 1 d .
H25a H 0.6392 0.9938 0.4668 0.039 Uiso 1 1 calc GR
H25b H 0.6095 0.9652 0.5391 0.039 Uiso 1 1 calc GR
H25c H 0.5454 0.9390 0.4536 0.039 Uiso 1 1 calc GR
C26 C 0.83791(15) 0.93398(8) 0.55786(10) 0.0294(4) Uani 1 1 d .
H26a H 0.9019 0.9046 0.5625 0.044 Uiso 1 1 calc GR
H26b H 0.8297 0.9405 0.6090 0.044 Uiso 1 1 calc GR
H26c H 0.8558 0.9734 0.5378 0.044 Uiso 1 1 calc GR
C27 C 0.72246(13) 0.74248(7) 0.29186(8) 0.0161(3) Uani 1 1 d .
H27 H 0.6630 0.7216 0.3109 0.021 Uiso 1 1 calc R
C28 C 0.67833(14) 0.73768(8) 0.20163(9) 0.0237(3) Uani 1 1 d .
H28a H 0.6106 0.7651 0.1800 0.036 Uiso 1 1 calc GR
H28b H 0.6549 0.6950 0.1861 0.036 Uiso 1 1 calc GR
H28c H 0.7417 0.7499 0.1820 0.036 Uiso 1 1 calc GR
C29 C 0.84184(14) 0.70743(8) 0.32687(9) 0.0244(3) Uani 1 1 d .
H29a H 0.9029 0.7283 0.3114 0.037 Uiso 1 1 calc GR
H29b H 0.8330 0.6648 0.3076 0.037 Uiso 1 1 calc GR
H29c H 0.8645 0.7072 0.3836 0.037 Uiso 1 1 calc GR
C30 C 0.36251(12) 0.84644(6) 0.48444(8) 0.0128(3) Uani 1 1 d .
C31 C 0.40168(13) 0.84799(7) 0.56740(8) 0.0158(3) Uani 1 1 d .
C32 C 0.32061(15) 0.86939(7) 0.60374(9) 0.0215(3) Uani 1 1 d .
H32 H 0.3443 0.8707 0.6587 0.029 Uiso 1 1 calc R
C33 C 0.20600(15) 0.88859(7) 0.55991(10) 0.0227(3) Uani 1 1 d .
H33 H 0.1530 0.9018 0.5855 0.030 Uiso 1 1 calc R
C34 C 0.16984(14) 0.88821(7) 0.47782(9) 0.0195(3) Uani 1 1 d .
H34 H 0.0929 0.9018 0.4487 0.026 Uiso 1 1 calc R
C35 C 0.24731(12) 0.86776(6) 0.43837(8) 0.0145(3) Uani 1 1 d .
C36 C 0.52738(13) 0.82689(7) 0.61675(8) 0.0197(3) Uani 1 1 d .
H36 H 0.5746 0.8225 0.5810 0.026 Uiso 1 1 calc R
C37 C 0.59037(19) 0.87531(9) 0.67970(12) 0.0440(5) Uani 1 1 d .
H37a H 0.5838 0.9163 0.6558 0.066 Uiso 1 1 calc GR
H37b H 0.6737 0.8643 0.7028 0.066 Uiso 1 1 calc GR
H37c H 0.5533 0.8759 0.7201 0.066 Uiso 1 1 calc GR
C38 C 0.52612(14) 0.76288(8) 0.65551(10) 0.0241(3) Uani 1 1 d .
H38a H 0.4782 0.7655 0.6897 0.036 Uiso 1 1 calc GR
H38b H 0.6068 0.7511 0.6860 0.036 Uiso 1 1 calc GR
H38c H 0.4926 0.7318 0.6152 0.036 Uiso 1 1 calc GR
C39 C 0.21266(13) 0.86806(7) 0.34885(9) 0.0175(3) Uani 1 1 d .
H39 H 0.2402 0.8281 0.3332 0.023 Uiso 1 1 calc R
C40 C 0.27714(14) 0.92127(7) 0.32132(9) 0.0218(3) Uani 1 1 d .
H40a H 0.2499 0.9612 0.3342 0.033 Uiso 1 1 calc GR
H40b H 0.2597 0.9184 0.2651 0.033 Uiso 1 1 calc GR
H40c H 0.3623 0.9176 0.3474 0.033 Uiso 1 1 calc GR
C41 C 0.07736(14) 0.87257(9) 0.30597(10) 0.0289(4) Uani 1 1 d .
H41a H 0.0372 0.8396 0.3243 0.043 Uiso 1 1 calc GR
H41b H 0.0612 0.8681 0.2500 0.043 Uiso 1 1 calc GR
H41c H 0.0487 0.9128 0.3166 0.043 Uiso 1 1 calc GR
C42 C 0.42454(14) 0.80655(8) 0.24373(9) 0.0239(3) Uani 1 1 d .

loop_
_atom_site_aniso_label
_atom_site_aniso_U_11
_atom_site_aniso_U_22
_atom_site_aniso_U_33
_atom_site_aniso_U_23
_atom_site_aniso_U_13
_atom_site_aniso_U_12
V1 0.00887(10) 0.00907(11) 0.00827(10) 0.00015(8) 0.00147(8) 0.00116(8)
P1 0.01701(18) 0.0293(2) 0.01137(17) -0.00193(15) 0.00045(14) 0.00285(16)
O1 0.0136(5) 0.0123(5) 0.0144(5) -0.0009(4) 0.0043(4) 0.0028(4)
O2 0.0396(7) 0.0377(8) 0.0306(7) 0.0112(6) 0.0074(6) 0.0006(6)
N1 0.0130(5) 0.0103(5) 0.0095(5) -0.0011(4) 0.0025(4) -0.0002(4)
N2 0.0105(5) 0.0114(5) 0.0091(5) -0.0009(4) 0.0025(4) 0.0006(4)
C1 0.0193(7) 0.0126(6) 0.0103(6) 0.0010(5) 0.0033(5) 0.0028(5)
C2 0.0171(7) 0.0179(7) 0.0088(6) 0.0015(5) -0.0021(5) 0.0027(6)
C3 0.0128(6) 0.0148(7) 0.0102(6) -0.0030(5) 0.0009(5) 0.0022(5)
C4 0.0171(6) 0.0095(6) 0.0094(6) 0.0019(5) 0.0012(5) -0.0001(5)
C5 0.0192(7) 0.0106(6) 0.0126(6) 0.0036(5) 0.0041(5) 0.0006(5)
C6 0.0184(7) 0.0177(7) 0.0186(7) 0.0018(6) 0.0054(6) -0.0037(6)
C7 0.0234(7) 0.0144(7) 0.0193(7) -0.0015(6) 0.0021(6) -0.0059(6)
C8 0.0258(8) 0.0129(7) 0.0170(7) -0.0031(6) 0.0043(6) 0.0008(6)
C9 0.0184(7) 0.0126(7) 0.0146(6) 0.0000(5) 0.0025(5) 0.0013(5)
C10 0.0210(7) 0.0142(7) 0.0241(7) -0.0028(6) 0.0120(6) -0.0030(6)
C11 0.0229(8) 0.0192(8) 0.0514(11) -0.0019(8) 0.0137(8) 0.0007(7)
C12 0.0487(11) 0.0273(9) 0.0289(9) -0.0054(7) 0.0243(8) -0.0091(8)
C13 0.0199(7) 0.0228(8) 0.0256(8) -0.0123(6) 0.0078(6) -0.0016(6)
C14 0.0311(9) 0.0249(8) 0.0307(9) -0.0065(7) 0.0162(7) -0.0005(7)
C15 0.0337(10) 0.0507(12) 0.0331(10) -0.0011(9) 0.0076(8) 0.0221(9)
C16 0.0287(8) 0.0200(8) 0.0168(7) 0.0075(6) 0.0019(6) -0.0003(6)
C17 0.0121(6) 0.0231(8) 0.0198(7) 0.0009(6) -0.0018(5) 0.0015(6)
C18 0.0076(6) 0.0150(7) 0.0138(6) 0.0018(5) 0.0023(5) -0.0001(5)
C19 0.0124(6) 0.0156(7) 0.0207(7) -0.0013(6) 0.0043(5) -0.0014(5)
C20 0.0264(8) 0.0162(7) 0.0364(9) 0.0007(7) 0.0136(7) -0.0045(6)
C21 0.0327(9) 0.0253(8) 0.0340(9) 0.0076(7) 0.0163(7) -0.0071(7)
C22 0.0235(8) 0.0292(9) 0.0219(7) 0.0034(6) 0.0125(6) -0.0024(7)
C23 0.0100(6) 0.0191(7) 0.0151(6) 0.0004(6) 0.0039(5) 0.0004(5)
C24 0.0194(7) 0.0153(7) 0.0241(7) -0.0069(6) 0.0071(6) -0.0027(6)
C25 0.0211(8) 0.0214(8) 0.0368(9) -0.0112(7) 0.0099(7) -0.0018(6)
C26 0.0248(8) 0.0249(9) 0.0333(9) -0.0112(7) 0.0024(7) -0.0021(7)
C27 0.0153(6) 0.0208(7) 0.0141(6) -0.0019(6) 0.0074(5) -0.0008(6)
C28 0.0245(8) 0.0325(9) 0.0148(7) -0.0033(6) 0.0076(6) 0.0005(7)
C29 0.0227(8) 0.0277(8) 0.0223(8) -0.0030(7) 0.0068(6) 0.0051(7)
C30 0.0155(6) 0.0077(6) 0.0164(6) -0.0003(5) 0.0068(5) -0.0006(5)
C31 0.0188(7) 0.0124(6) 0.0160(7) 0.0015(5) 0.0054(6) -0.0028(5)
C32 0.0305(8) 0.0196(7) 0.0183(7) 0.0018(6) 0.0135(6) -0.0026(6)
C33 0.0278(8) 0.0178(7) 0.0309(8) 0.0029(6) 0.0210(7) 0.0023(6)
C34 0.0176(7) 0.0127(7) 0.0307(8) 0.0041(6) 0.0112(6) 0.0033(5)
C35 0.0155(6) 0.0080(6) 0.0198(7) 0.0007(5) 0.0056(5) -0.0007(5)
C36 0.0186(7) 0.0250(8) 0.0135(6) 0.0031(6) 0.0027(5) -0.0022(6)
C37 0.0410(11) 0.0304(10) 0.0404(11) -0.0029(9) -0.0138(9) -0.0069(8)
C38 0.0221(7) 0.0235(8) 0.0245(8) 0.0052(7) 0.0046(6) 0.0022(6)
C39 0.0151(7) 0.0145(7) 0.0189(7) -0.0006(6) 0.0002(5) 0.0030(5)
C40 0.0253(8) 0.0216(8) 0.0156(7) 0.0045(6) 0.0028(6) 0.0017(6)
C41 0.0190(8) 0.0300(9) 0.0301(9) -0.0013(7) -0.0022(7) 0.0037(7)
C42 0.0195(7) 0.0366(10) 0.0125(7) 0.0006(6) 0.0011(6) 0.0059(7)

loop_
_atom_type_symbol
_atom_type_description
_atom_type_scat_dispersion_real
_atom_type_scat_dispersion_imag
_atom_type_scat_source
C C 0.0033 0.0016 'International Tables Vol C Tables 4.2.6.8 and 6.1.1.4'
H H 0.0000 0.0000 'International Tables Vol C Tables 4.2.6.8 and 6.1.1.4'
N N 0.0061 0.0033 'International Tables Vol C Tables 4.2.6.8 and 6.1.1.4'
O O 0.0106 0.0060 'International Tables Vol C Tables 4.2.6.8 and 6.1.1.4'
P P 0.1023 0.0942 'International Tables Vol C Tables 4.2.6.8 and 6.1.1.4'
V V 0.3005 0.5294 'International Tables Vol C Tables 4.2.6.8 and 6.1.1.4'

loop_
_geom_angle_atom_site_label_1
_geom_angle_atom_site_label_2
_geom_angle_atom_site_label_3
_geom_angle
O1 V1 P1 115.30(3)
O1 V1 N1 120.19(5)
O1 V1 N2 109.87(5)
N1 V1 P1 97.76(3)
N2 V1 P1 120.05(3)
N2 V1 N1 91.43(5)
C42 P1 V1 85.93(5)
C30 O1 V1 153.87(9)
C1 N1 V1 121.76(9)
C1 N1 C4 117.75(11)
C4 N1 V1 120.46(8)
C3 N2 V1 123.75(9)
C3 N2 C18 120.73(11)
C18 N2 V1 115.02(8)
N1 C1 C2 122.71(13)
N1 C1 C16 120.16(13)
C2 C1 C16 117.12(12)
C1 C2 C3 128.06(12)
N2 C3 C2 122.04(12)
N2 C3 C17 121.32(13)
C2 C3 C17 116.63(12)
C5 C4 N1 120.74(12)
C5 C4 C9 120.91(13)
C9 C4 N1 118.32(12)
C4 C5 C10 123.45(13)
C6 C5 C4 118.31(13)
C6 C5 C10 118.24(13)
C7 C6 C5 121.45(14)
C8 C7 C6 119.62(14)
C7 C8 C9 121.57(14)
C4 C9 C13 123.61(13)
C8 C9 C4 118.13(13)
C8 C9 C13 118.26(13)
C5 C10 C11 111.40(13)
C5 C10 C12 111.02(13)
C12 C10 C11 109.93(14)
C9 C13 C14 111.41(13)
C9 C13 C15 110.52(14)
C14 C13 C15 109.34(13)
C19 C18 N2 120.50(12)
C19 C18 C23 121.53(13)
C23 C18 N2 117.91(12)
C18 C19 C24 123.44(13)
C20 C19 C18 117.91(14)
C20 C19 C24 118.65(13)
C21 C20 C19 121.09(15)
C20 C21 C22 120.31(15)
C21 C22 C23 121.23(15)
C18 C23 C27 121.01(12)
C22 C23 C18 117.92(13)
C22 C23 C27 121.05(13)
C19 C24 C25 111.06(13)
C19 C24 C26 111.69(13)
C26 C24 C25 109.75(13)
C23 C27 C28 112.62(12)
C23 C27 C29 110.64(12)
C28 C27 C29 110.32(12)
O1 C30 C31 119.50(12)
O1 C30 C35 118.55(12)
C31 C30 C35 121.94(13)
C30 C31 C36 121.73(13)
C32 C31 C30 117.57(13)
C32 C31 C36 120.70(13)
C33 C32 C31 121.51(14)
C32 C33 C34 120.09(14)
C33 C34 C35 120.87(14)
C30 C35 C39 119.40(12)
C34 C35 C30 117.95(13)
C34 C35 C39 122.64(13)
C31 C36 C37 112.02(14)
C31 C36 C38 111.85(12)
C37 C36 C38 109.82(13)
C35 C39 C40 110.68(12)
C35 C39 C41 113.84(13)
C41 C39 C40 109.82(13)
O2 C42 P1 176.31(14)

loop_
_geom_bond_atom_site_label_1
_geom_bond_atom_site_label_2
_geom_bond_distance
V1 P1 2.4502(4)
V1 O1 1.8000(10)
V1 N1 1.9761(11)
V1 N2 1.9724(11)
P1 C42 1.6360(18)
O1 C30 1.3608(16)
O2 C42 1.174(2)
N1 C1 1.3490(17)
N1 C4 1.4510(17)
N2 C3 1.3383(17)
N2 C18 1.4494(17)
C1 C2 1.393(2)
C1 C16 1.5080(19)
C2 C3 1.399(2)
C3 C17 1.5075(19)
C4 C5 1.401(2)
C4 C9 1.4132(19)
C5 C6 1.399(2)
C5 C10 1.5159(19)
C6 C7 1.380(2)
C7 C8 1.378(2)
C8 C9 1.395(2)
C9 C13 1.520(2)
C10 C11 1.531(2)
C10 C12 1.530(2)
C13 C14 1.530(2)
C13 C15 1.540(2)
C18 C19 1.4054(19)
C18 C23 1.4099(19)
C19 C20 1.400(2)
C19 C24 1.518(2)
C20 C21 1.376(2)
C21 C22 1.383(2)
C22 C23 1.391(2)
C23 C27 1.522(2)
C24 C25 1.533(2)
C24 C26 1.533(2)
C27 C28 1.5270(19)
C27 C29 1.531(2)
C30 C31 1.4015(19)
C30 C35 1.4105(19)
C31 C32 1.396(2)
C31 C36 1.520(2)
C32 C33 1.381(2)
C33 C34 1.387(2)
C34 C35 1.394(2)
C35 C39 1.516(2)
C36 C37 1.524(2)
C36 C38 1.527(2)
C39 C40 1.529(2)
C39 C41 1.528(2)

loop_
_platon_squeeze_void_nr
_platon_squeeze_void_average_x
_platon_squeeze_void_average_y
_platon_squeeze_void_average_z
_platon_squeeze_void_volume
_platon_squeeze_void_count_electrons
_platon_squeeze_void_content
1 0.000 0.500 0.500 240 47 ' '
2 0.500 1.000 0.000 241 47 ' '
